data_1549336
loop_
_publ_author_name
'B\"ohnke, Julian'
'Br\"uckner, Tobias'
'Hermann, Alexander'
'Gonz\'alez-Belman, Oscar F'
'Arrowsmith, Merle'
'Jim\'enez-Halla, J Oscar C'
'Braunschweig, Holger'

_publ_section_title
;
 Single and double activation of acetone by isolobal B[triple bond, length
 as m-dash]N and B[triple bond, length as m-dash]B triple bonds.
;
_journal_issue 24
_journal_name_full 'Chemical science'
_journal_page_first 5354
_journal_page_last 5359
_journal_paper_doi 10.1039/c8sc01249k
_journal_volume 9
_journal_year 2018
_chemical_formula_moiety 'C49 H66 B2 N4 O, 0.5 (C5 H12)'
_chemical_formula_sum 'C51.5 H72 B2 N4 O'
_chemical_formula_weight 784.79
_chemical_properties_physical Air-sensitive,Moisture-sensitive
_space_group_crystal_system triclinic
_space_group_IT_number 2
_space_group_name_Hall '-P 1'
_space_group_name_H-M_alt 'P -1'
_symmetry_space_group_name_Hall '-P 1'
_symmetry_space_group_name_H-M 'P -1'
_atom_sites_solution_hydrogens mixed
_audit_creation_method SHELXL-2014/6
_audit_update_record
;
2018-03-16 deposited with the CCDC.
2018-04-30 downloaded from the CCDC.
;
_cell_angle_alpha 81.15(5)
_cell_angle_beta 87.75(3)
_cell_angle_gamma 68.37(4)
_cell_formula_units_Z 2
_cell_length_a 10.756(11)
_cell_length_b 12.715(12)
_cell_length_c 18.183(13)
_cell_measurement_reflns_used 4556
_cell_measurement_temperature 100(2)
_cell_measurement_theta_max 23.46
_cell_measurement_theta_min 2.32
_cell_volume 2284(4)
_computing_cell_refinement 'Saint+ ver. V8.37A (Bruker AXS)'
_computing_data_collection 'APEX2 ver. 2014.9 (Bruker AXS)'
_computing_data_reduction 'Saint+ ver. V8.37A (Bruker AXS)'
_computing_molecular_graphics 'ShelXLe (Huebschle et all, 2011)'
_computing_publication_material 'SHELXL-2014/6 (Sheldrick, 2014)'
_computing_structure_refinement 'SHELXL-2014/6 (Sheldrick, 2014)'
_computing_structure_solution 'SHELXT (Sheldrick, 2014)'
_diffrn_ambient_temperature 100(2)
_diffrn_detector 'CCD area detector (Apex2)'
_diffrn_detector_area_resol_mean 8.333
_diffrn_measured_fraction_theta_full 0.990
_diffrn_measured_fraction_theta_max 0.990
_diffrn_measurement_device_type 'Bruker X8-APEX II'
_diffrn_measurement_method '\f and \w scans'
_diffrn_radiation_monochromator 'multi-layer mirror'
_diffrn_radiation_type MoK\a
_diffrn_radiation_wavelength 0.71073
_diffrn_reflns_av_R_equivalents 0.0644
_diffrn_reflns_av_unetI/netI 0.0895
_diffrn_reflns_Laue_measured_fraction_full 0.990
_diffrn_reflns_Laue_measured_fraction_max 0.990
_diffrn_reflns_limit_h_max 13
_diffrn_reflns_limit_h_min -13
_diffrn_reflns_limit_k_max 15
_diffrn_reflns_limit_k_min -15
_diffrn_reflns_limit_l_max 21
_diffrn_reflns_limit_l_min -22
_diffrn_reflns_number 24892
_diffrn_reflns_point_group_measured_fraction_full 0.990
_diffrn_reflns_point_group_measured_fraction_max 0.990
_diffrn_reflns_theta_full 26.000
_diffrn_reflns_theta_max 26.372
_diffrn_reflns_theta_min 1.743
_diffrn_source 'rotating-anode (Nonius FR-591)'
_exptl_absorpt_coefficient_mu 0.067
_exptl_absorpt_correction_T_max 0.7454
_exptl_absorpt_correction_T_min 0.6281
_exptl_absorpt_correction_type multi-scan
_exptl_absorpt_process_details 'SadAbs 2014/4 (Bruker AXS)'
_exptl_crystal_colour green
_exptl_crystal_density_diffrn 1.141
_exptl_crystal_description block
_exptl_crystal_F_000 854
_exptl_crystal_size_max 0.265
_exptl_crystal_size_mid 0.191
_exptl_crystal_size_min 0.093
_refine_diff_density_max 0.341
_refine_diff_density_min -0.317
_refine_diff_density_rms 0.047
_refine_ls_extinction_method none
_refine_ls_goodness_of_fit_ref 1.016
_refine_ls_hydrogen_treatment mixed
_refine_ls_matrix_type full
_refine_ls_number_parameters 598
_refine_ls_number_reflns 9261
_refine_ls_number_restraints 107
_refine_ls_restrained_S_all 1.020
_refine_ls_R_factor_all 0.1248
_refine_ls_R_factor_gt 0.0616
_refine_ls_shift/su_max 0.000
_refine_ls_shift/su_mean 0.000
_refine_ls_structure_factor_coef Fsqd
_refine_ls_weighting_details 'w=1/[\s^2^(Fo^2^)+(0.0667P)^2^+0.6656P] where P=(Fo^2^+2Fc^2^)/3'
_refine_ls_weighting_scheme calc
_refine_ls_wR_factor_gt 0.1359
_refine_ls_wR_factor_ref 0.1617
_reflns_Friedel_coverage 0.000
_reflns_number_gt 5384
_reflns_number_total 9261
_reflns_threshold_expression 'I > 2\s(I)'
_cod_data_source_file c8sc01249k2.cif
_cod_data_source_block test_a_CCDC3
_cod_depositor_comments 'Adding full bibliography for 1549333--1549337.cif.'
_cod_database_code 1549336
_shelx_space_group_comment
;
The symmetry employed for this shelxl refinement is uniquely defined
by the following loop, which should always be used as a source of
symmetry information in preference to the above space-group names.
They are only intended as comments.
;
_shelx_estimated_absorpt_t_min 0.983
_shelx_estimated_absorpt_t_max 0.994

loop_
_space_group_symop_operation_xyz
'x, y, z'
'-x, -y, -z'

loop_
_atom_site_label
_atom_site_type_symbol
_atom_site_fract_x
_atom_site_fract_y
_atom_site_fract_z
_atom_site_U_iso_or_equiv
_atom_site_adp_type
_atom_site_occupancy
_atom_site_site_symmetry_order
_atom_site_calc_flag
_atom_site_refinement_flags_posn
_atom_site_refinement_flags_adp
_atom_site_refinement_flags_occupancy
_atom_site_disorder_assembly
_atom_site_disorder_group
O1 O 0.38280(15) 0.50371(12) 0.27910(9) 0.0242(4) Uani 1 1 d . . . . .
H1 H 0.336(2) 0.236(2) 0.2681(13) 0.037(7) Uiso 1 1 d . . . . .
C1 C 0.4822(2) 0.53351(19) 0.30123(13) 0.0252(5) Uani 1 1 d . . . . .
N1 N 0.53117(18) 0.43107(15) 0.14217(10) 0.0232(4) Uani 1 1 d . . . . .
B1 B 0.4020(3) 0.3906(2) 0.26219(15) 0.0226(6) Uani 1 1 d . . . . .
C2 C 0.6047(3) 0.4623(2) 0.31973(13) 0.0317(6) Uani 1 1 d . . . . .
H2A H 0.6290 0.3829 0.3181 0.038 Uiso 1 1 calc R U . . .
H2B H 0.6688 0.4903 0.3347 0.038 Uiso 1 1 calc R U . . .
N2 N 0.56520(19) 0.25026(15) 0.17753(11) 0.0248(5) Uani 1 1 d . . . . .
B2 B 0.3143(3) 0.3152(2) 0.29072(16) 0.0256(6) Uani 1 1 d . . . . .
C3 C 0.4348(3) 0.6594(2) 0.30360(14) 0.0323(6) Uani 1 1 d . . . . .
H3A H 0.5072 0.6778 0.3227 0.048 Uiso 1 1 calc R U . . .
H3B H 0.3579 0.6814 0.3364 0.048 Uiso 1 1 calc R U . . .
H3C H 0.4085 0.7015 0.2533 0.048 Uiso 1 1 calc R U . . .
N3 N 0.11298(19) 0.27257(16) 0.34454(11) 0.0274(5) Uani 1 1 d . . . . .
N4 N 0.12838(18) 0.42270(15) 0.38167(11) 0.0238(4) Uani 1 1 d . . . . .
C4 C 0.4991(2) 0.35679(18) 0.19547(13) 0.0223(5) Uani 1 1 d . . . . .
C5 C 0.6039(3) 0.37454(19) 0.08023(13) 0.0292(6) Uani 1 1 d . . . . .
H5A H 0.6781 0.4006 0.0641 0.035 Uiso 1 1 calc R U . . .
H5B H 0.5435 0.3882 0.0372 0.035 Uiso 1 1 calc R U . . .
C6 C 0.6556(2) 0.25029(19) 0.11518(13) 0.0277(6) Uani 1 1 d . . . . .
H6A H 0.6495 0.2004 0.0798 0.033 Uiso 1 1 calc R U . . .
H6B H 0.7495 0.2250 0.1328 0.033 Uiso 1 1 calc R U . . .
C7 C 0.4665(2) 0.55389(19) 0.12654(12) 0.0226(5) Uani 1 1 d . . . . .
C9 C 0.2494(3) 0.5309(2) 0.09979(16) 0.0377(7) Uani 1 1 d . . . . .
H9A H 0.2319 0.4989 0.1506 0.045 Uiso 1 1 calc R U . . .
H9B H 0.3038 0.4658 0.0744 0.045 Uiso 1 1 calc R U . . .
C8 C 0.3306(2) 0.6036(2) 0.10634(13) 0.0265(5) Uani 1 1 d . . . . .
C11 C 0.2752(2) 0.7223(2) 0.08948(13) 0.0294(6) Uani 1 1 d . . . . .
H11 H 0.1822 0.7587 0.0781 0.035 Uiso 1 1 calc R U . . .
C10 C 0.1161(3) 0.5922(2) 0.05791(17) 0.0459(7) Uani 1 1 d . . . . .
H10A H 0.0777 0.5361 0.0494 0.069 Uiso 1 1 calc R U . . .
H10B H 0.1303 0.6329 0.0100 0.069 Uiso 1 1 calc R U . . .
H10C H 0.0545 0.6471 0.0874 0.069 Uiso 1 1 calc R U . . .
C14 C 0.5484(2) 0.61836(19) 0.12437(12) 0.0247(5) Uani 1 1 d . . . . .
C13 C 0.4877(3) 0.7370(2) 0.10463(13) 0.0304(6) Uani 1 1 d . . . . .
H13 H 0.5406 0.7830 0.1020 0.036 Uiso 1 1 calc R U . . .
C12 C 0.3524(3) 0.7882(2) 0.08900(13) 0.0311(6) Uani 1 1 d . . . . .
H12 H 0.3122 0.8691 0.0778 0.037 Uiso 1 1 calc R U . . .
C15 C 0.6963(2) 0.5634(2) 0.14089(14) 0.0299(6) Uani 1 1 d . . . . .
H15A H 0.7430 0.5481 0.0935 0.036 Uiso 1 1 calc R U . . .
H15B H 0.7141 0.4886 0.1727 0.036 Uiso 1 1 calc R U . . .
C16 C 0.7562(3) 0.6321(2) 0.17908(17) 0.0441(7) Uani 1 1 d . . . . .
H16A H 0.8503 0.5863 0.1919 0.066 Uiso 1 1 calc R U . . .
H16B H 0.7071 0.6524 0.2246 0.066 Uiso 1 1 calc R U . . .
H16C H 0.7500 0.7020 0.1455 0.066 Uiso 1 1 calc R U . . .
C17 C 0.5686(2) 0.13999(19) 0.21334(14) 0.0279(6) Uani 1 1 d . . . . .
C19 C 0.7261(3) 0.1386(2) 0.31385(15) 0.0374(7) Uani 1 1 d . . . . .
H19A H 0.6619 0.1913 0.3445 0.045 Uiso 1 1 calc R U . . .
H19B H 0.7589 0.1857 0.2754 0.045 Uiso 1 1 calc R U . . .
C18 C 0.6513(2) 0.0824(2) 0.27510(14) 0.0313(6) Uani 1 1 d . . . . .
C20 C 0.8437(3) 0.0594(3) 0.36333(18) 0.0571(9) Uani 1 1 d . . . . .
H20A H 0.8860 0.1047 0.3844 0.086 Uiso 1 1 calc R U . . .
H20B H 0.9088 0.0068 0.3339 0.086 Uiso 1 1 calc R U . . .
H20C H 0.8123 0.0154 0.4038 0.086 Uiso 1 1 calc R U . . .
C21 C 0.6592(3) -0.0289(2) 0.30168(17) 0.0460(8) Uani 1 1 d . . . . .
H21 H 0.7144 -0.0707 0.3439 0.055 Uiso 1 1 calc R U . . .
C22 C 0.5883(3) -0.0789(2) 0.2676(2) 0.0547(9) Uani 1 1 d . . . . .
H22 H 0.5953 -0.1549 0.2864 0.066 Uiso 1 1 calc R U . . .
C23 C 0.5074(3) -0.0204(2) 0.20670(19) 0.0494(8) Uani 1 1 d . . . . .
H23 H 0.4586 -0.0562 0.1841 0.059 Uiso 1 1 calc R U . . .
C24 C 0.4958(3) 0.0906(2) 0.17752(16) 0.0376(7) Uani 1 1 d . U . . .
C25 C 0.4044(3) 0.1602(3) 0.11220(19) 0.0539(8) Uani 1 1 d D U . . .
H25A H 0.3335 0.2249 0.1310 0.065 Uiso 1 1 calc R U . A -2
H25B H 0.4574 0.1934 0.0770 0.065 Uiso 1 1 calc DR U . A -2
C26A C 0.3367(5) 0.1059(4) 0.0682(2) 0.0500(13) Uani 0.773(8) 1 d D U P B -2
H26A H 0.2892 0.1611 0.0254 0.075 Uiso 0.773(8) 1 calc R U P B -2
H26B H 0.2728 0.0822 0.0998 0.075 Uiso 0.773(8) 1 calc R U P B -2
H26C H 0.4038 0.0388 0.0508 0.075 Uiso 0.773(8) 1 calc R U P B -2
C26B C 0.4316(16) 0.0831(8) 0.0546(7) 0.045(3) Uani 0.227(8) 1 d D U P B -1
H26D H 0.3939 0.1284 0.0065 0.068 Uiso 0.227(8) 1 calc DR U P B -1
H26E H 0.3904 0.0261 0.0689 0.068 Uiso 0.227(8) 1 calc DR U P B -1
H26F H 0.5284 0.0442 0.0503 0.068 Uiso 0.227(8) 1 calc DR U P B -1
C27 C 0.1904(2) 0.33876(18) 0.33866(13) 0.0239(5) Uani 1 1 d . . . . .
C28 C 0.0050(2) 0.3037(2) 0.39748(14) 0.0295(6) Uani 1 1 d . . . . .
H28A H 0.0260 0.2481 0.4440 0.035 Uiso 1 1 calc R U . . .
H28B H -0.0806 0.3088 0.3760 0.035 Uiso 1 1 calc R U . . .
C29 C 0.0000(2) 0.4198(2) 0.41089(15) 0.0314(6) Uani 1 1 d . . . . .
H29A H -0.0764 0.4821 0.3836 0.038 Uiso 1 1 calc R U . . .
H29B H -0.0071 0.4262 0.4646 0.038 Uiso 1 1 calc R U . . .
C30 C 0.1379(2) 0.17144(19) 0.31142(14) 0.0274(6) Uani 1 1 d . . . . .
C31 C 0.2242(2) 0.0659(2) 0.34809(15) 0.0324(6) Uani 1 1 d . . . . .
C32 C 0.3031(3) 0.0605(2) 0.41602(17) 0.0452(7) Uani 1 1 d . . . . .
H32A H 0.3738 0.0911 0.3999 0.054 Uiso 1 1 calc R U . . .
H32B H 0.2426 0.1120 0.4486 0.054 Uiso 1 1 calc R U . . .
C33 C 0.3682(3) -0.0552(3) 0.46156(19) 0.0606(9) Uani 1 1 d . . . . .
H33A H 0.4113 -0.0475 0.5059 0.091 Uiso 1 1 calc R U . . .
H33B H 0.4355 -0.1054 0.4318 0.091 Uiso 1 1 calc R U . . .
H33C H 0.3002 -0.0881 0.4768 0.091 Uiso 1 1 calc R U . . .
C34 C 0.2369(3) -0.0319(2) 0.31810(17) 0.0394(7) Uani 1 1 d . . . . .
H34 H 0.2941 -0.1048 0.3420 0.047 Uiso 1 1 calc R U . . .
C35 C 0.1673(3) -0.0241(2) 0.25421(17) 0.0417(7) Uani 1 1 d . . . . .
H35 H 0.1778 -0.0915 0.2341 0.050 Uiso 1 1 calc R U . . .
C36 C 0.0831(3) 0.0798(2) 0.21935(16) 0.0407(7) Uani 1 1 d . . . . .
H36 H 0.0353 0.0836 0.1755 0.049 Uiso 1 1 calc R U . . .
C37 C 0.0664(3) 0.1804(2) 0.24748(15) 0.0326(6) Uani 1 1 d . U . . .
C38 C -0.0261(3) 0.2944(2) 0.20814(15) 0.0421(7) Uani 1 1 d D U . . .
H38A H -0.1032 0.2841 0.1867 0.050 Uiso 1 1 calc R U . C -2
H38B H -0.0609 0.3476 0.2450 0.050 Uiso 1 1 calc R U . C -2
C39A C 0.0401(4) 0.3469(5) 0.1476(3) 0.0396(14) Uani 0.784(17) 1 d D U P D -2
H39A H -0.0258 0.4184 0.1224 0.059 Uiso 0.784(17) 1 calc R U P D -2
H39B H 0.0772 0.2938 0.1116 0.059 Uiso 0.784(17) 1 calc R U P D -2
H39C H 0.1122 0.3629 0.1690 0.059 Uiso 0.784(17) 1 calc R U P D -2
C39B C 0.011(2) 0.309(2) 0.1266(9) 0.048(6) Uani 0.216(17) 1 d D U P D -1
H39D H -0.0524 0.3811 0.1006 0.072 Uiso 0.216(17) 1 calc R U P D -1
H39E H 0.0068 0.2451 0.1038 0.072 Uiso 0.216(17) 1 calc R U P D -1
H39F H 0.1015 0.3096 0.1227 0.072 Uiso 0.216(17) 1 calc R U P D -1
C40 C 0.1744(2) 0.50506(18) 0.40487(12) 0.0220(5) Uani 1 1 d . . . . .
C41 C 0.2799(2) 0.46857(19) 0.45722(13) 0.0241(5) Uani 1 1 d . . . . .
C42 C 0.3580(2) 0.3434(2) 0.48366(14) 0.0325(6) Uani 1 1 d . . . . .
H42A H 0.4476 0.3341 0.5019 0.039 Uiso 1 1 calc R U . . .
H42B H 0.3706 0.3001 0.4413 0.039 Uiso 1 1 calc R U . . .
C43 C 0.2860(3) 0.2940(2) 0.54630(15) 0.0430(7) Uani 1 1 d . . . . .
H43A H 0.3381 0.2124 0.5612 0.065 Uiso 1 1 calc R U . . .
H43B H 0.1971 0.3036 0.5285 0.065 Uiso 1 1 calc R U . . .
H43C H 0.2769 0.3345 0.5891 0.065 Uiso 1 1 calc R U . . .
C44 C 0.3077(2) 0.5518(2) 0.48756(13) 0.0311(6) Uani 1 1 d . . . . .
H44 H 0.3795 0.5292 0.5226 0.037 Uiso 1 1 calc R U . . .
C45 C 0.2329(3) 0.6664(2) 0.46768(15) 0.0359(7) Uani 1 1 d . . . . .
H45 H 0.2505 0.7218 0.4907 0.043 Uiso 1 1 calc R U . . .
C46 C 0.1328(3) 0.7005(2) 0.41467(14) 0.0322(6) Uani 1 1 d . . . . .
H46 H 0.0827 0.7798 0.4007 0.039 Uiso 1 1 calc R U . . .
C47 C 0.1034(2) 0.62095(19) 0.38096(13) 0.0252(5) Uani 1 1 d . U . . .
C48 C 0.0015(3) 0.6619(2) 0.31849(14) 0.0365(6) Uani 1 1 d D U . . .
H48A H -0.0078 0.5939 0.3027 0.044 Uiso 1 1 calc DR U . E -2
H48B H -0.0858 0.7069 0.3384 0.044 Uiso 1 1 calc R U . E -2
C49A C 0.0277(7) 0.7320(8) 0.2518(3) 0.049(2) Uani 0.556(12) 1 d D U P F -2
H49A H -0.0291 0.7342 0.2103 0.074 Uiso 0.556(12) 1 calc R U P F -2
H49B H 0.1220 0.6985 0.2386 0.074 Uiso 0.556(12) 1 calc R U P F -2
H49C H 0.0078 0.8099 0.2621 0.074 Uiso 0.556(12) 1 calc R U P F -2
C49B C 0.0712(6) 0.6555(9) 0.2431(2) 0.037(2) Uani 0.444(12) 1 d D U P F -1
H49D H 0.0073 0.6622 0.2041 0.056 Uiso 0.444(12) 1 calc DR U P F -1
H49E H 0.1463 0.5822 0.2452 0.056 Uiso 0.444(12) 1 calc DR U P F -1
H49F H 0.1045 0.7183 0.2319 0.056 Uiso 0.444(12) 1 calc DR U P F -1
C50 C -0.1231(7) -0.0629(6) 0.1343(5) 0.071(2) Uani 0.5 1 d D U P G -1
H50A H -0.1901 -0.0981 0.1458 0.106 Uiso 0.5 1 calc R U P G -1
H50B H -0.1571 0.0143 0.1479 0.106 Uiso 0.5 1 calc R U P G -1
H50C H -0.0404 -0.1094 0.1626 0.106 Uiso 0.5 1 calc R U P G -1
C51 C -0.0950(9) -0.0559(10) 0.0521(6) 0.067(3) Uani 0.5 1 d D U P G -1
H51A H -0.1804 -0.0153 0.0239 0.080 Uiso 0.5 1 calc R U P G -1
H51B H -0.0568 -0.1345 0.0394 0.080 Uiso 0.5 1 calc R U P G -1
C52 C 0.0022(11) 0.0059(12) 0.0275(7) 0.061(3) Uani 0.5 1 d D U P G -1
H52A H -0.0411 0.0875 0.0335 0.073 Uiso 0.5 1 calc R U P G -1
H52B H 0.0830 -0.0280 0.0602 0.073 Uiso 0.5 1 calc R U P G -1
C53 C 0.0422(10) -0.0019(12) -0.0501(7) 0.062(3) Uani 0.5 1 d D U P G -1
H53A H -0.0386 0.0353 -0.0827 0.074 Uiso 0.5 1 calc R U P G -1
H53B H 0.0804 -0.0837 -0.0564 0.074 Uiso 0.5 1 calc R U P G -1
C54 C 0.1448(9) 0.0532(9) -0.0761(5) 0.060(3) Uani 0.5 1 d D U P G -1
H54A H 0.1739 0.0372 -0.1263 0.091 Uiso 0.5 1 calc R U P G -1
H54B H 0.2223 0.0214 -0.0418 0.091 Uiso 0.5 1 calc R U P G -1
H54C H 0.1038 0.1361 -0.0766 0.091 Uiso 0.5 1 calc R U P G -1

loop_
_atom_site_aniso_label
_atom_site_aniso_U_11
_atom_site_aniso_U_22
_atom_site_aniso_U_33
_atom_site_aniso_U_23
_atom_site_aniso_U_13
_atom_site_aniso_U_12
O1 0.0235(9) 0.0208(8) 0.0319(9) -0.0097(7) 0.0041(7) -0.0103(7)
C1 0.0308(14) 0.0269(13) 0.0246(13) -0.0082(10) 0.0058(11) -0.0173(11)
N1 0.0250(11) 0.0195(10) 0.0256(11) -0.0076(8) 0.0028(9) -0.0072(8)
B1 0.0191(13) 0.0189(13) 0.0298(15) -0.0068(11) -0.0032(12) -0.0053(11)
C2 0.0360(15) 0.0337(14) 0.0336(15) -0.0085(11) -0.0043(12) -0.0206(12)
N2 0.0250(11) 0.0175(10) 0.0327(12) -0.0088(8) 0.0045(9) -0.0070(8)
B2 0.0246(15) 0.0208(14) 0.0338(16) -0.0095(12) 0.0000(12) -0.0088(12)
C3 0.0390(15) 0.0302(14) 0.0377(15) -0.0156(11) 0.0122(12) -0.0215(12)
N3 0.0244(11) 0.0219(10) 0.0421(13) -0.0143(9) 0.0108(9) -0.0131(9)
N4 0.0193(10) 0.0243(10) 0.0344(12) -0.0142(9) 0.0069(9) -0.0126(8)
C4 0.0207(12) 0.0206(12) 0.0291(13) -0.0059(10) -0.0021(10) -0.0107(10)
C5 0.0342(14) 0.0272(13) 0.0263(13) -0.0098(10) 0.0064(11) -0.0097(11)
C6 0.0276(13) 0.0264(13) 0.0294(14) -0.0102(10) 0.0055(11) -0.0086(11)
C7 0.0268(13) 0.0211(12) 0.0198(12) -0.0054(9) 0.0014(10) -0.0081(10)
C9 0.0350(15) 0.0352(15) 0.0446(16) -0.0033(12) -0.0120(13) -0.0145(12)
C8 0.0274(13) 0.0264(13) 0.0265(13) -0.0054(10) -0.0010(11) -0.0102(11)
C11 0.0262(13) 0.0260(13) 0.0299(14) -0.0019(10) -0.0032(11) -0.0031(11)
C10 0.0367(16) 0.0466(17) 0.0578(19) -0.0062(14) -0.0134(14) -0.0183(14)
C14 0.0283(13) 0.0235(13) 0.0235(13) -0.0050(10) 0.0019(10) -0.0104(10)
C13 0.0376(15) 0.0234(13) 0.0324(14) -0.0027(10) 0.0029(12) -0.0145(11)
C12 0.0373(15) 0.0209(13) 0.0306(14) -0.0033(10) 0.0021(12) -0.0060(11)
C15 0.0272(13) 0.0295(13) 0.0359(15) -0.0062(11) 0.0037(11) -0.0133(11)
C16 0.0355(16) 0.0399(16) 0.064(2) -0.0137(14) -0.0020(14) -0.0197(13)
C17 0.0260(13) 0.0182(12) 0.0419(15) -0.0106(11) 0.0093(12) -0.0094(10)
C19 0.0329(15) 0.0317(15) 0.0452(17) 0.0007(12) -0.0024(13) -0.0112(12)
C18 0.0313(14) 0.0206(13) 0.0431(16) -0.0075(11) 0.0092(12) -0.0105(11)
C20 0.0490(19) 0.056(2) 0.063(2) 0.0095(16) -0.0073(17) -0.0211(16)
C21 0.0551(19) 0.0246(15) 0.0557(19) -0.0010(13) 0.0112(16) -0.0146(14)
C22 0.072(2) 0.0258(15) 0.076(2) -0.0145(16) 0.027(2) -0.0289(16)
C23 0.0452(18) 0.0375(17) 0.083(2) -0.0337(17) 0.0210(17) -0.0276(14)
C24 0.0285(14) 0.0289(14) 0.0635(18) -0.0278(13) 0.0120(13) -0.0130(11)
C25 0.0380(16) 0.0541(17) 0.077(2) -0.0375(15) -0.0034(15) -0.0138(14)
C26A 0.051(3) 0.051(2) 0.063(3) -0.028(2) 0.006(2) -0.028(2)
C26B 0.038(6) 0.044(5) 0.060(6) -0.017(5) -0.002(5) -0.018(5)
C27 0.0218(12) 0.0199(12) 0.0316(13) -0.0067(10) -0.0016(10) -0.0081(10)
C28 0.0240(13) 0.0298(14) 0.0411(15) -0.0135(11) 0.0096(11) -0.0151(11)
C29 0.0237(13) 0.0312(14) 0.0470(16) -0.0191(12) 0.0122(12) -0.0151(11)
C30 0.0253(13) 0.0214(13) 0.0421(15) -0.0132(11) 0.0098(12) -0.0138(11)
C31 0.0260(13) 0.0235(13) 0.0523(17) -0.0121(12) 0.0058(12) -0.0125(11)
C32 0.0400(16) 0.0321(15) 0.064(2) -0.0058(14) -0.0097(15) -0.0138(13)
C33 0.057(2) 0.0478(19) 0.075(2) -0.0010(17) -0.0088(18) -0.0194(16)
C34 0.0313(15) 0.0236(14) 0.067(2) -0.0126(13) 0.0050(14) -0.0123(12)
C35 0.0424(17) 0.0319(16) 0.064(2) -0.0260(14) 0.0160(15) -0.0223(13)
C36 0.0487(17) 0.0397(17) 0.0442(17) -0.0193(13) 0.0038(14) -0.0236(14)
C37 0.0315(14) 0.0294(14) 0.0418(16) -0.0114(11) 0.0057(12) -0.0151(11)
C38 0.0452(17) 0.0421(16) 0.0428(16) -0.0115(13) -0.0018(14) -0.0183(14)
C39A 0.028(2) 0.042(3) 0.049(3) -0.005(2) 0.0004(18) -0.0132(18)
C39B 0.038(9) 0.046(9) 0.048(9) 0.000(7) 0.004(7) -0.006(7)
C40 0.0223(12) 0.0235(12) 0.0258(13) -0.0105(10) 0.0077(10) -0.0130(10)
C41 0.0211(12) 0.0292(13) 0.0259(13) -0.0062(10) 0.0085(10) -0.0138(10)
C42 0.0257(13) 0.0350(15) 0.0337(15) -0.0029(11) -0.0005(11) -0.0085(11)
C43 0.0439(17) 0.0348(15) 0.0457(17) 0.0030(13) 0.0047(14) -0.0130(13)
C44 0.0289(14) 0.0492(17) 0.0266(14) -0.0105(12) 0.0057(11) -0.0262(13)
C45 0.0463(17) 0.0399(16) 0.0388(16) -0.0207(13) 0.0181(14) -0.0318(14)
C46 0.0361(15) 0.0238(13) 0.0399(16) -0.0090(11) 0.0139(13) -0.0146(11)
C47 0.0235(12) 0.0247(13) 0.0297(13) -0.0079(10) 0.0084(11) -0.0106(10)
C48 0.0307(14) 0.0343(15) 0.0391(16) -0.0031(12) 0.0032(12) -0.0070(12)
C49A 0.040(4) 0.068(5) 0.042(3) -0.004(3) 0.005(3) -0.025(4)
C49B 0.025(4) 0.046(5) 0.033(3) -0.007(3) 0.000(3) -0.004(3)
C50 0.051(4) 0.039(4) 0.119(6) -0.019(4) -0.001(4) -0.010(3)
C51 0.042(5) 0.044(3) 0.105(7) -0.018(5) -0.024(4) 0.000(4)
C52 0.044(5) 0.041(3) 0.086(7) -0.021(4) -0.029(4) 0.005(4)
C53 0.050(6) 0.044(3) 0.078(6) -0.027(4) -0.033(4) 0.009(5)
C54 0.074(7) 0.048(4) 0.030(4) -0.018(4) -0.011(4) 0.016(5)

loop_
_atom_type_symbol
_atom_type_description
_atom_type_scat_dispersion_real
_atom_type_scat_dispersion_imag
_atom_type_scat_source
C C 0.0033 0.0016 'International Tables Vol C Tables 4.2.6.8 and 6.1.1.4'
H H 0.0000 0.0000 'International Tables Vol C Tables 4.2.6.8 and 6.1.1.4'
B B 0.0013 0.0007 'International Tables Vol C Tables 4.2.6.8 and 6.1.1.4'
N N 0.0061 0.0033 'International Tables Vol C Tables 4.2.6.8 and 6.1.1.4'
O O 0.0106 0.0060 'International Tables Vol C Tables 4.2.6.8 and 6.1.1.4'

loop_
_geom_angle_atom_site_label_1
_geom_angle_atom_site_label_2
_geom_angle_atom_site_label_3
_geom_angle
C1 O1 B1 124.06(18)
C2 C1 O1 125.3(2)
C2 C1 C3 123.5(2)
O1 C1 C3 111.3(2)
C4 N1 C7 127.87(19)
C4 N1 C5 112.19(19)
C7 N1 C5 115.97(18)
O1 B1 C4 112.8(2)
O1 B1 B2 126.9(2)
C4 B1 B2 118.8(2)
C1 C2 H2A 120.0
C1 C2 H2B 120.0
H2A C2 H2B 120.0
C4 N2 C17 130.7(2)
C4 N2 C6 112.63(19)
C17 N2 C6 116.38(18)
C27 B2 B1 131.8(2)
C27 B2 H1 110.4(13)
B1 B2 H1 117.3(13)
C1 C3 H3A 109.5
C1 C3 H3B 109.5
H3A C3 H3B 109.5
C1 C3 H3C 109.5
H3A C3 H3C 109.5
H3B C3 H3C 109.5
C27 N3 C30 126.81(19)
C27 N3 C28 114.19(19)
C30 N3 C28 118.55(19)
C27 N4 C40 129.56(19)
C27 N4 C29 112.98(18)
C40 N4 C29 117.33(18)
N2 C4 N1 106.1(2)
N2 C4 B1 127.8(2)
N1 C4 B1 126.0(2)
N1 C5 C6 101.70(19)
N1 C5 H5A 111.4
C6 C5 H5A 111.4
N1 C5 H5B 111.4
C6 C5 H5B 111.4
H5A C5 H5B 109.3
N2 C6 C5 102.29(18)
N2 C6 H6A 111.3
C5 C6 H6A 111.3
N2 C6 H6B 111.3
C5 C6 H6B 111.3
H6A C6 H6B 109.2
C8 C7 C14 122.3(2)
C8 C7 N1 120.2(2)
C14 C7 N1 117.1(2)
C8 C9 C10 115.4(2)
C8 C9 H9A 108.4
C10 C9 H9A 108.4
C8 C9 H9B 108.4
C10 C9 H9B 108.4
H9A C9 H9B 107.5
C11 C8 C7 117.5(2)
C11 C8 C9 121.4(2)
C7 C8 C9 121.1(2)
C12 C11 C8 121.3(2)
C12 C11 H11 119.3
C8 C11 H11 119.3
C9 C10 H10A 109.5
C9 C10 H10B 109.5
H10A C10 H10B 109.5
C9 C10 H10C 109.5
H10A C10 H10C 109.5
H10B C10 H10C 109.5
C13 C14 C7 117.4(2)
C13 C14 C15 120.6(2)
C7 C14 C15 122.0(2)
C12 C13 C14 121.0(2)
C12 C13 H13 119.5
C14 C13 H13 119.5
C13 C12 C11 120.3(2)
C13 C12 H12 119.9
C11 C12 H12 119.9
C14 C15 C16 115.6(2)
C14 C15 H15A 108.4
C16 C15 H15A 108.4
C14 C15 H15B 108.4
C16 C15 H15B 108.4
H15A C15 H15B 107.4
C15 C16 H16A 109.5
C15 C16 H16B 109.5
H16A C16 H16B 109.5
C15 C16 H16C 109.5
H16A C16 H16C 109.5
H16B C16 H16C 109.5
C18 C17 C24 122.8(2)
C18 C17 N2 121.0(2)
C24 C17 N2 115.9(2)
C18 C19 C20 116.5(2)
C18 C19 H19A 108.2
C20 C19 H19A 108.2
C18 C19 H19B 108.2
C20 C19 H19B 108.2
H19A C19 H19B 107.3
C17 C18 C21 117.3(2)
C17 C18 C19 121.8(2)
C21 C18 C19 120.9(3)
C19 C20 H20A 109.5
C19 C20 H20B 109.5
H20A C20 H20B 109.5
C19 C20 H20C 109.5
H20A C20 H20C 109.5
H20B C20 H20C 109.5
C22 C21 C18 120.9(3)
C22 C21 H21 119.5
C18 C21 H21 119.5
C23 C22 C21 120.7(3)
C23 C22 H22 119.6
C21 C22 H22 119.6
C22 C23 C24 121.0(3)
C22 C23 H23 119.5
C24 C23 H23 119.5
C23 C24 C17 117.3(3)
C23 C24 C25 123.0(3)
C17 C24 C25 119.6(2)
C26B C25 C24 105.5(6)
C26A C25 C24 120.6(3)
C26A C25 H25A 107.2
C24 C25 H25A 107.2
C26A C25 H25B 107.2
C24 C25 H25B 107.2
H25A C25 H25B 106.8
C25 C26A H26A 109.5
C25 C26A H26B 109.5
H26A C26A H26B 109.5
C25 C26A H26C 109.5
H26A C26A H26C 109.5
H26B C26A H26C 109.5
C25 C26B H26D 109.5
C25 C26B H26E 109.5
H26D C26B H26E 109.5
C25 C26B H26F 109.5
H26D C26B H26F 109.5
H26E C26B H26F 109.5
N4 C27 N3 105.1(2)
N4 C27 B2 132.3(2)
N3 C27 B2 122.6(2)
N3 C28 C29 102.06(19)
N3 C28 H28A 111.4
C29 C28 H28A 111.4
N3 C28 H28B 111.4
C29 C28 H28B 111.4
H28A C28 H28B 109.2
N4 C29 C28 102.89(18)
N4 C29 H29A 111.2
C28 C29 H29A 111.2
N4 C29 H29B 111.2
C28 C29 H29B 111.2
H29A C29 H29B 109.1
C37 C30 C31 122.2(2)
C37 C30 N3 118.5(2)
C31 C30 N3 119.1(2)
C34 C31 C30 117.7(3)
C34 C31 C32 121.9(2)
C30 C31 C32 120.4(2)
C33 C32 C31 116.7(2)
C33 C32 H32A 108.1
C31 C32 H32A 108.1
C33 C32 H32B 108.1
C31 C32 H32B 108.1
H32A C32 H32B 107.3
C32 C33 H33A 109.5
C32 C33 H33B 109.5
H33A C33 H33B 109.5
C32 C33 H33C 109.5
H33A C33 H33C 109.5
H33B C33 H33C 109.5
C35 C34 C31 120.7(3)
C35 C34 H34 119.7
C31 C34 H34 119.7
C36 C35 C34 120.7(2)
C36 C35 H35 119.6
C34 C35 H35 119.6
C35 C36 C37 120.8(3)
C35 C36 H36 119.6
C37 C36 H36 119.6
C30 C37 C36 118.0(2)
C30 C37 C38 121.9(2)
C36 C37 C38 120.2(3)
C39A C38 C37 113.2(3)
C37 C38 C39B 109.7(7)
C39A C38 H38A 108.9
C37 C38 H38A 108.9
C39A C38 H38B 108.9
C37 C38 H38B 108.9
H38A C38 H38B 107.8
C38 C39A H39A 109.5
C38 C39A H39B 109.5
H39A C39A H39B 109.5
C38 C39A H39C 109.5
H39A C39A H39C 109.5
H39B C39A H39C 109.5
C38 C39B H39D 109.5
C38 C39B H39E 109.5
H39D C39B H39E 109.5
C38 C39B H39F 109.5
H39D C39B H39F 109.5
H39E C39B H39F 109.5
C47 C40 C41 121.4(2)
C47 C40 N4 118.7(2)
C41 C40 N4 119.5(2)
C44 C41 C40 117.9(2)
C44 C41 C42 119.9(2)
C40 C41 C42 122.1(2)
C41 C42 C43 111.6(2)
C41 C42 H42A 109.3
C43 C42 H42A 109.3
C41 C42 H42B 109.3
C43 C42 H42B 109.3
H42A C42 H42B 108.0
C42 C43 H43A 109.5
C42 C43 H43B 109.5
H43A C43 H43B 109.5
C42 C43 H43C 109.5
H43A C43 H43C 109.5
H43B C43 H43C 109.5
C45 C44 C41 121.1(2)
C45 C44 H44 119.4
C41 C44 H44 119.4
C46 C45 C44 120.0(2)
C46 C45 H45 120.0
C44 C45 H45 120.0
C45 C46 C47 121.2(2)
C45 C46 H46 119.4
C47 C46 H46 119.4
C46 C47 C40 118.2(2)
C46 C47 C48 119.6(2)
C40 C47 C48 122.2(2)
C49A C48 C47 117.2(3)
C47 C48 C49B 110.3(3)
C49A C48 H48A 108.0
C47 C48 H48A 108.0
C49A C48 H48B 108.0
C47 C48 H48B 108.0
H48A C48 H48B 107.2
C48 C49A H49A 109.5
C48 C49A H49B 109.5
H49A C49A H49B 109.5
C48 C49A H49C 109.5
H49A C49A H49C 109.5
H49B C49A H49C 109.5
C48 C49B H49D 109.5
C48 C49B H49E 109.5
H49D C49B H49E 109.5
C48 C49B H49F 109.5
H49D C49B H49F 109.5
H49E C49B H49F 109.5
C51 C50 H50A 109.5
C51 C50 H50B 109.5
H50A C50 H50B 109.5
C51 C50 H50C 109.5
H50A C50 H50C 109.5
H50B C50 H50C 109.5
C50 C51 C52 113.4(8)
C50 C51 H51A 108.9
C52 C51 H51A 108.9
C50 C51 H51B 108.9
C52 C51 H51B 108.9
H51A C51 H51B 107.7
C53 C52 C51 112.4(6)
C53 C52 H52A 109.1
C51 C52 H52A 109.1
C53 C52 H52B 109.1
C51 C52 H52B 109.1
H52A C52 H52B 107.9
C52 C53 C54 114.3(7)
C52 C53 H53A 108.7
C54 C53 H53A 108.7
C52 C53 H53B 108.7
C54 C53 H53B 108.7
H53A C53 H53B 107.6
C53 C54 H54A 109.5
C53 C54 H54B 109.5
H54A C54 H54B 109.5
C53 C54 H54C 109.5
H54A C54 H54C 109.5
H54B C54 H54C 109.5

loop_
_geom_bond_atom_site_label_1
_geom_bond_atom_site_label_2
_geom_bond_distance
O1 C1 1.352(3)
O1 B1 1.455(3)
C1 C2 1.316(4)
C1 C3 1.498(3)
N1 C4 1.372(3)
N1 C7 1.443(3)
N1 C5 1.471(3)
B1 C4 1.574(4)
B1 B2 1.599(4)
C2 H2A 0.9500
C2 H2B 0.9500
N2 C4 1.362(3)
N2 C17 1.440(3)
N2 C6 1.465(3)
B2 C27 1.523(4)
B2 H1 1.09(2)
C3 H3A 0.9800
C3 H3B 0.9800
C3 H3C 0.9800
N3 C27 1.377(3)
N3 C30 1.435(3)
N3 C28 1.457(3)
N4 C27 1.374(3)
N4 C40 1.433(3)
N4 C29 1.471(3)
C5 C6 1.510(4)
C5 H5A 0.9900
C5 H5B 0.9900
C6 H6A 0.9900
C6 H6B 0.9900
C7 C8 1.400(4)
C7 C14 1.404(3)
C9 C8 1.507(4)
C9 C10 1.525(4)
C9 H9A 0.9900
C9 H9B 0.9900
C8 C11 1.391(3)
C11 C12 1.379(4)
C11 H11 0.9500
C10 H10A 0.9800
C10 H10B 0.9800
C10 H10C 0.9800
C14 C13 1.399(3)
C14 C15 1.504(4)
C13 C12 1.378(4)
C13 H13 0.9500
C12 H12 0.9500
C15 C16 1.516(4)
C15 H15A 0.9900
C15 H15B 0.9900
C16 H16A 0.9800
C16 H16B 0.9800
C16 H16C 0.9800
C17 C18 1.390(4)
C17 C24 1.401(3)
C19 C18 1.509(4)
C19 C20 1.515(4)
C19 H19A 0.9900
C19 H19B 0.9900
C18 C21 1.396(4)
C20 H20A 0.9800
C20 H20B 0.9800
C20 H20C 0.9800
C21 C22 1.373(4)
C21 H21 0.9500
C22 C23 1.372(5)
C22 H22 0.9500
C23 C24 1.390(4)
C23 H23 0.9500
C24 C25 1.512(4)
C25 C26B 1.492(5)
C25 C26A 1.494(4)
C25 H25A 0.9900
C25 H25B 0.9900
C26A H26A 0.9800
C26A H26B 0.9800
C26A H26C 0.9800
C26B H26D 0.9800
C26B H26E 0.9800
C26B H26F 0.9800
C28 C29 1.514(3)
C28 H28A 0.9900
C28 H28B 0.9900
C29 H29A 0.9900
C29 H29B 0.9900
C30 C37 1.386(4)
C30 C31 1.400(4)
C31 C34 1.393(4)
C31 C32 1.504(4)
C32 C33 1.500(4)
C32 H32A 0.9900
C32 H32B 0.9900
C33 H33A 0.9800
C33 H33B 0.9800
C33 H33C 0.9800
C34 C35 1.378(4)
C34 H34 0.9500
C35 C36 1.368(4)
C35 H35 0.9500
C36 C37 1.398(4)
C36 H36 0.9500
C37 C38 1.509(4)
C38 C39A 1.492(5)
C38 C39B 1.521(13)
C38 H38A 0.9900
C38 H38B 0.9900
C39A H39A 0.9800
C39A H39B 0.9800
C39A H39C 0.9800
C39B H39D 0.9800
C39B H39E 0.9800
C39B H39F 0.9800
C40 C47 1.394(3)
C40 C41 1.404(3)
C41 C44 1.393(3)
C41 C42 1.510(4)
C42 C43 1.537(4)
C42 H42A 0.9900
C42 H42B 0.9900
C43 H43A 0.9800
C43 H43B 0.9800
C43 H43C 0.9800
C44 C45 1.377(4)
C44 H44 0.9500
C45 C46 1.373(4)
C45 H45 0.9500
C46 C47 1.393(3)
C46 H46 0.9500
C47 C48 1.502(4)
C48 C49A 1.474(6)
C48 C49B 1.535(4)
C48 H48A 0.9900
C48 H48B 0.9900
C49A H49A 0.9800
C49A H49B 0.9800
C49A H49C 0.9800
C49B H49D 0.9800
C49B H49E 0.9800
C49B H49F 0.9800
C50 C51 1.508(11)
C50 H50A 0.9800
C50 H50B 0.9800
C50 H50C 0.9800
C51 C52 1.540(12)
C51 H51A 0.9900
C51 H51B 0.9900
C52 C53 1.467(9)
C52 H52A 0.9900
C52 H52B 0.9900
C53 C54 1.536(11)
C53 H53A 0.9900
C53 H53B 0.9900
C54 H54A 0.9800
C54 H54B 0.9800
C54 H54C 0.9800

loop_
_geom_torsion_atom_site_label_1
_geom_torsion_atom_site_label_2
_geom_torsion_atom_site_label_3
_geom_torsion_atom_site_label_4
_geom_torsion
B1 O1 C1 C2 -9.3(4)
B1 O1 C1 C3 171.8(2)
C1 O1 B1 C4 -61.7(3)
C1 O1 B1 B2 132.6(3)
O1 B1 B2 C27 2.1(4)
C4 B1 B2 C27 -162.9(2)
C17 N2 C4 N1 -179.8(2)
C6 N2 C4 N1 6.2(2)
C17 N2 C4 B1 -1.3(4)
C6 N2 C4 B1 -175.3(2)
C7 N1 C4 N2 165.7(2)
C5 N1 C4 N2 9.3(2)
C7 N1 C4 B1 -12.9(4)
C5 N1 C4 B1 -169.3(2)
O1 B1 C4 N2 161.6(2)
B2 B1 C4 N2 -31.4(3)
O1 B1 C4 N1 -20.1(3)
B2 B1 C4 N1 146.9(2)
C4 N1 C5 C6 -19.9(3)
C7 N1 C5 C6 -179.29(19)
C4 N2 C6 C5 -18.1(3)
C17 N2 C6 C5 167.0(2)
N1 C5 C6 N2 21.3(2)
C4 N1 C7 C8 -59.3(3)
C5 N1 C7 C8 96.3(3)
C4 N1 C7 C14 127.7(2)
C5 N1 C7 C14 -76.7(3)
C14 C7 C8 C11 -5.2(3)
N1 C7 C8 C11 -177.8(2)
C14 C7 C8 C9 172.1(2)
N1 C7 C8 C9 -0.5(3)
C10 C9 C8 C11 13.1(4)
C10 C9 C8 C7 -164.1(2)
C7 C8 C11 C12 3.2(4)
C9 C8 C11 C12 -174.1(2)
C8 C7 C14 C13 3.2(3)
N1 C7 C14 C13 176.06(19)
C8 C7 C14 C15 -175.5(2)
N1 C7 C14 C15 -2.7(3)
C7 C14 C13 C12 0.9(3)
C15 C14 C13 C12 179.6(2)
C14 C13 C12 C11 -2.8(4)
C8 C11 C12 C13 0.7(4)
C13 C14 C15 C16 35.0(3)
C7 C14 C15 C16 -146.3(2)
C4 N2 C17 C18 -81.0(3)
C6 N2 C17 C18 92.7(3)
C4 N2 C17 C24 105.5(3)
C6 N2 C17 C24 -80.7(3)
C24 C17 C18 C21 -0.5(4)
N2 C17 C18 C21 -173.5(2)
C24 C17 C18 C19 -178.4(2)
N2 C17 C18 C19 8.6(3)
C20 C19 C18 C17 -161.3(2)
C20 C19 C18 C21 20.9(4)
C17 C18 C21 C22 0.3(4)
C19 C18 C21 C22 178.2(3)
C18 C21 C22 C23 -0.3(4)
C21 C22 C23 C24 0.5(4)
C22 C23 C24 C17 -0.7(4)
C22 C23 C24 C25 -177.8(3)
C18 C17 C24 C23 0.7(4)
N2 C17 C24 C23 174.0(2)
C18 C17 C24 C25 178.0(2)
N2 C17 C24 C25 -8.8(3)
C23 C24 C25 C26B -48.2(7)
C17 C24 C25 C26B 134.8(7)
C23 C24 C25 C26A -9.3(5)
C17 C24 C25 C26A 173.6(3)
C40 N4 C27 N3 169.9(2)
C29 N4 C27 N3 -5.9(3)
C40 N4 C27 B2 -11.7(4)
C29 N4 C27 B2 172.6(2)
C30 N3 C27 N4 -178.0(2)
C28 N3 C27 N4 -5.8(3)
C30 N3 C27 B2 3.4(4)
C28 N3 C27 B2 175.5(2)
B1 B2 C27 N4 -12.1(5)
B1 B2 C27 N3 166.2(2)
C27 N3 C28 C29 14.3(3)
C30 N3 C28 C29 -172.9(2)
C27 N4 C29 C28 14.3(3)
C40 N4 C29 C28 -162.0(2)
N3 C28 C29 N4 -15.9(2)
C27 N3 C30 C37 -101.4(3)
C28 N3 C30 C37 86.7(3)
C27 N3 C30 C31 84.2(3)
C28 N3 C30 C31 -87.7(3)
C37 C30 C31 C34 0.0(4)
N3 C30 C31 C34 174.2(2)
C37 C30 C31 C32 178.1(2)
N3 C30 C31 C32 -7.7(4)
C34 C31 C32 C33 -15.5(4)
C30 C31 C32 C33 166.6(3)
C30 C31 C34 C35 0.5(4)
C32 C31 C34 C35 -177.5(3)
C31 C34 C35 C36 -0.8(4)
C34 C35 C36 C37 0.4(4)
C31 C30 C37 C36 -0.4(4)
N3 C30 C37 C36 -174.6(2)
C31 C30 C37 C38 -179.8(2)
N3 C30 C37 C38 6.0(4)
C35 C36 C37 C30 0.1(4)
C35 C36 C37 C38 179.6(3)
C30 C37 C38 C39A 92.9(5)
C36 C37 C38 C39A -86.5(5)
C30 C37 C38 C39B 126.3(15)
C36 C37 C38 C39B -53.1(15)
C27 N4 C40 C47 117.0(3)
C29 N4 C40 C47 -67.4(3)
C27 N4 C40 C41 -70.0(3)
C29 N4 C40 C41 105.5(3)
C47 C40 C41 C44 3.1(3)
N4 C40 C41 C44 -169.7(2)
C47 C40 C41 C42 -179.9(2)
N4 C40 C41 C42 7.3(3)
C44 C41 C42 C43 93.9(3)
C40 C41 C42 C43 -83.0(3)
C40 C41 C44 C45 0.9(3)
C42 C41 C44 C45 -176.1(2)
C41 C44 C45 C46 -3.0(4)
C44 C45 C46 C47 1.1(4)
C45 C46 C47 C40 2.8(3)
C45 C46 C47 C48 -174.6(2)
C41 C40 C47 C46 -4.9(3)
N4 C40 C47 C46 168.0(2)
C41 C40 C47 C48 172.5(2)
N4 C40 C47 C48 -14.7(3)
C46 C47 C48 C49A 59.4(5)
C40 C47 C48 C49A -117.9(5)
C46 C47 C48 C49B 98.8(5)
C40 C47 C48 C49B -78.5(5)
C50 C51 C52 C53 172.2(6)
C51 C52 C53 C54 -177.0(9)
